data_2010169
loop_
_publ_author_name
'Wouters, Johan'
'Evrard, Guy'
'Durant, Francois'

_publ_section_title
;
The Molecular Structure of Caroxazone, a Reversible Monoamine
Oxidase Inhibitor
;
_journal_name_full 'Acta Crystallographica Section C'
_journal_page_first 1774
_journal_page_last 1777
_journal_volume 50
_journal_year 1994
_chemical_formula_moiety 'C12 H14 Cl N O3'
_chemical_formula_sum 'C12 H14 Cl N O3'
_chemical_formula_weight 255.69
_chemical_name_common 'p-chlorophenylamidopentanoic acid'
_space_group_IT_number 2
_symmetry_cell_setting triclinic
_symmetry_space_group_name_Hall '-P 1'
_symmetry_space_group_name_H-M 'P -1'
_cell_angle_alpha 69.99(2)
_cell_angle_beta 76.70(4)
_cell_angle_gamma 80.28(4)
_cell_formula_units_Z 2
_cell_length_a 4.863(5)
_cell_length_b 9.963(3)
_cell_length_c 14.024(3)
_cell_measurement_temperature 293(2)
_cell_volume 618.2(7)
_diffrn_ambient_temperature 293(2)
_exptl_crystal_density_diffrn 1.374
_refine_ls_R_factor_obs 0.0432
_refine_ls_wR_factor_obs 0.1360
_cod_depositor_comments
;
The following automatic conversions were performed:
'_geom_bond_publ_flag' value 'Yes' changed to 'yes' according to
'/home/saulius/struct/CIF-dictionaries/cif_core.dic' dictionary named
'cif_core.dic' version 2.4.1 from 2010-06-29 (17
times).

'_geom_bond_publ_flag' value 'No' changed to 'no' according to
'/home/saulius/struct/CIF-dictionaries/cif_core.dic' dictionary named
'cif_core.dic' version 2.4.1 from 2010-06-29 (13 times).

Automatic conversion script
Id: cif_fix_enum 1527 2010-12-29 10:47:43Z saulius 
;
_cod_database_code 2010169

loop_
_symmetry_equiv_pos_as_xyz
'x, y, z'
'-x, -y, -z'

loop_
_atom_site_aniso_label
_atom_site_aniso_U_11
_atom_site_aniso_U_22
_atom_site_aniso_U_33
_atom_site_aniso_U_12
_atom_site_aniso_U_13
_atom_site_aniso_U_23
Cl 0.1593(9) 0.0519(4) 0.0760(6) -0.0010(5) -0.0469(5) 0.0117(4)
N1 0.0270(8) 0.0439(9) 0.0482(10) -0.0028(7) -0.0101(7) -0.0009(8)
O122 0.0470(9) 0.0665(11) 0.0627(11) 0.0030(8) 0.0045(8) 0.0157(8)
C10 0.0392(11) 0.0442(12) 0.0486(12) 0.0003(9) -0.0133(9) 0.0024(10)
O7 0.0305(8) 0.0600(10) 0.0708(11) -0.0095(7) -0.0199(7) 0.0154(8)
C1 0.0350(10) 0.0382(10) 0.0397(11) -0.0062(8) -0.0089(8) -0.0060(8)
C9 0.0372(11) 0.0490(12) 0.0496(12) -0.0005(9) -0.0123(9) 0.0014(10)
C2 0.0486(12) 0.0446(12) 0.0491(12) 0.0003(9) -0.0014(10) -0.0080(10)
C7 0.0305(10) 0.0418(11) 0.0448(11) -0.0042(8) -0.0110(8) -0.0012(9)
C11 0.0428(12) 0.0536(13) 0.0556(14) 0.0046(10) -0.0089(10) 0.0056(11)
C3 0.0601(14) 0.0419(12) 0.069(2) 0.0089(10) -0.0170(12) -0.0095(11)
O121 0.0419(9) 0.0705(11) 0.0645(11) 0.0092(8) -0.0032(7) 0.0185(9)
C6 0.0504(13) 0.0502(13) 0.0543(14) -0.0011(10) 0.0038(11) -0.0075(11)
C4 0.083(2) 0.0370(12) 0.0522(13) -0.0033(11) -0.0236(12) -0.0050(10)
C12 0.0399(12) 0.0526(13) 0.0435(11) -0.0028(9) -0.0076(9) 0.0007(10)
C8 0.0335(10) 0.0435(11) 0.0540(12) -0.0037(8) -0.0156(9) 0.0030(10)
C5 0.087(2) 0.0572(15) 0.0418(13) -0.0144(13) 0.0045(12) -0.0009(11)

loop_
_atom_site_label
_atom_site_fract_x
_atom_site_fract_y
_atom_site_fract_z
_atom_site_U_iso_or_equiv
_atom_site_thermal_displace_type
_atom_site_calc_flag
_atom_site_refinement_flags
_atom_site_occupancy
_atom_site_type_symbol
Cl 0.3794(2) 0.85543(8) 0.11253(6) 0.1011(4) Uani d . 1 Cl
N1 0.6621(3) 0.3153(2) 0.43434(13) 0.0429(4) Uani d . 1 N
H1N 0.8378(3) 0.2945(2) 0.44003(13) 0.056(7) Uiso calc R 1 H
O122 0.2039(3) -0.3811(2) 0.98004(13) 0.0719(6) Uani d . 1 O
C10 0.5113(4) -0.1116(2) 0.7417(2) 0.0482(6) Uani d . 1 C
H101 0.6680(4) -0.0901(2) 0.7643(2) 0.066(5) Uiso calc R 1 H
H102 0.5853(4) -0.1803(2) 0.7047(2) 0.066(5) Uiso calc R 1 H
O7 0.2251(3) 0.2392(2) 0.49571(12) 0.0609(5) Uani d . 1 O
C1 0.5906(4) 0.4438(2) 0.35716(15) 0.0386(5) Uani d . 1 C
C9 0.3884(4) 0.0246(2) 0.6693(2) 0.0495(6) Uani d . 1 C
H91 0.3106(4) 0.0922(2) 0.7069(2) 0.068(5) Uiso calc R 1 H
H92 0.2337(4) 0.0024(2) 0.6460(2) 0.068(5) Uiso calc R 1 H
C2 0.3451(5) 0.5310(2) 0.3754(2) 0.0512(6) Uani d . 1 C
H2 0.2227(5) 0.5046(2) 0.4389(2) 0.074(4) Uiso calc R 1 H
C7 0.4780(4) 0.2231(2) 0.49938(15) 0.0416(5) Uani d . 1 C
C11 0.2925(5) -0.1779(3) 0.8352(2) 0.0579(6) Uani d . 1 C
H111 0.2292(5) -0.1108(3) 0.8740(2) 0.078(6) Uiso calc R 1 H
H112 0.1296(5) -0.1911(3) 0.8116(2) 0.078(6) Uiso calc R 1 H
C3 0.2804(5) 0.6566(2) 0.3002(2) 0.0602(6) Uani d . 1 C
H3 0.1139(5) 0.7145(2) 0.3125(2) 0.074(4) Uiso calc R 1 H
O121 0.6400(3) -0.3709(2) 0.89223(13) 0.0725(6) Uani d . 1 O
C6 0.7712(5) 0.4853(3) 0.2634(2) 0.0568(6) Uani d . 1 C
H6 0.9377(5) 0.4275(3) 0.2505(2) 0.074(4) Uiso calc R 1 H
C4 0.4623(6) 0.6958(2) 0.2071(2) 0.0582(6) Uani d . 1 C
C12 0.3928(4) -0.3186(2) 0.9063(2) 0.0498(6) Uani d . 1 C
C8 0.6044(4) 0.0943(2) 0.5763(2) 0.0472(6) Uani d . 1 C
H81 0.7508(4) 0.1238(2) 0.5995(2) 0.066(5) Uiso calc R 1 H
H82 0.6939(4) 0.0240(2) 0.5422(2) 0.066(5) Uiso calc R 1 H
C5 0.7074(6) 0.6120(3) 0.1881(2) 0.0677(7) Uani d . 1 C
H5 0.8309(6) 0.6399(3) 0.1250(2) 0.074(4) Uiso calc R 1 H

loop_
_geom_bond_atom_site_label_1
_geom_bond_atom_site_label_2
_geom_bond_distance
_geom_bond_publ_flag
Cl C4 1.742(2) yes
N1 C7 1.343(3) yes
N1 C1 1.416(3) yes
N1 H1N 0.86 no
O122 C12 1.272(3) yes
C10 C9 1.513(3) yes
C10 C11 1.513(3) yes
C10 H101 0.97 no
C10 H102 0.97 no
O7 C7 1.224(3) yes
C1 C6 1.375(3) yes
C1 C2 1.380(3) yes
C9 C8 1.511(3) yes
C9 H91 0.97 no
C9 H92 0.97 no
C2 C3 1.376(3) yes
C2 H2 0.93 no
C7 C8 1.510(3) yes
C11 C12 1.494(3) yes
C11 H111 0.97 no
C11 H112 0.97 no
C3 C4 1.370(4) yes
C3 H3 0.93 no
O121 C12 1.227(3) yes
C6 C5 1.383(3) yes
C6 H6 0.93 no
C4 C5 1.364(4) yes
C8 H81 0.97 no
C8 H82 0.97 no
C5 H5 0.93 no

loop_
_cod_related_entry_id
_cod_related_entry_database
_cod_related_entry_code
1 ChemSpider 24727433
